data_7219951
loop_
_publ_author_name
'Danil de Namor, Angela F.'
'ZVIETCOVICH-GUERRA, JORGE A'
'VILLANUEVA, JOSE A'
'Piro, Oscar E.'
'WEBB, OLIVER A'
'EL GAMOUZ, ABDELAZIZ'
'ABOU HAMDAN, WEAM'
'Castellano, Eduardo Ernesto'

_publ_section_title
;
 Calix[4]arene amine modified silica : From fundamentals to new recyclable
 materials for the removal of chlorophenoxy acids from water
;
_journal_name_full 'RSC Adv.'
_journal_paper_doi 10.1039/C5RA02551F
_journal_year 2015
_chemical_formula_sum 'C72 H96 Cl4 N2 O11'
_chemical_formula_weight 1307.31
_chemical_name_systematic
; 
5,11,17,23-tetra-tert-butyl[25,27-dihydroxy-26,28-bis(diethylamineH)ethoxy]
calix[4]arene bis[2,4-dichlorophenoxyacetate] monohydrate 
;
_space_group_IT_number 14
_symmetry_cell_setting monoclinic
_symmetry_space_group_name_Hall '-P 2yn'
_symmetry_space_group_name_H-M 'P 1 21/n 1'
_atom_sites_solution_hydrogens geom
_atom_sites_solution_primary direct
_atom_sites_solution_secondary difmap
_audit_creation_method SHELXL-97
_audit_update_record
;
2013-07-14 deposited with the CCDC.
2015-03-18 downloaded from the CCDC.
;
_cell_angle_alpha 90.00
_cell_angle_beta 111.970(10)
_cell_angle_gamma 90.00
_cell_formula_units_Z 4
_cell_length_a 22.2560(10)
_cell_length_b 14.1710(10)
_cell_length_c 24.7190(10)
_cell_measurement_reflns_used 35991
_cell_measurement_temperature 200(2)
_cell_measurement_theta_max 22.73
_cell_measurement_theta_min 2.84
_cell_volume 7230.0(8)
_computing_cell_refinement 'HKL Scalepack (Otwinowski & Minor 1997)'
_computing_data_collection 'Collect (Nonius BV, 1997-2000)'
_computing_data_reduction 'HKL Denzo and Scalepack (Otwinowski & Minor 1997)'
_computing_molecular_graphics 'ORTEP (Johnson, 1976)'
_computing_publication_material 'SHELXL-97 (Sheldrick, 1997)'
_computing_structure_refinement 'SHELXL-97 (Sheldrick, 1997)'
_computing_structure_solution 'SHELXS-97 (Sheldrick, 1997)'
_diffrn_ambient_temperature 200(2)
_diffrn_detector_area_resol_mean 9
_diffrn_measured_fraction_theta_full 0.997
_diffrn_measured_fraction_theta_max 0.997
_diffrn_measurement_device_type 'Enraf-Nonius KappaCCD'
_diffrn_measurement_method '\f and \w scans'
_diffrn_radiation_monochromator graphite
_diffrn_radiation_source 'fine-focus sealed tube'
_diffrn_radiation_type MoK\a
_diffrn_radiation_wavelength 0.71073
_diffrn_reflns_av_R_equivalents 0.0646
_diffrn_reflns_av_sigmaI/netI 0.0502
_diffrn_reflns_limit_h_max 21
_diffrn_reflns_limit_h_min -24
_diffrn_reflns_limit_k_max 15
_diffrn_reflns_limit_k_min -14
_diffrn_reflns_limit_l_max 26
_diffrn_reflns_limit_l_min -26
_diffrn_reflns_number 35991
_diffrn_reflns_theta_full 22.73
_diffrn_reflns_theta_max 22.73
_diffrn_reflns_theta_min 2.84
_diffrn_standards_decay_% negligible
_exptl_absorpt_coefficient_mu 0.221
_exptl_absorpt_correction_T_max 0.9869
_exptl_absorpt_correction_T_min 0.9488
_exptl_crystal_colour colorless
_exptl_crystal_density_diffrn 1.201
_exptl_crystal_density_method 'not measured'
_exptl_crystal_description plate
_exptl_crystal_F_000 2792
_exptl_crystal_size_max 0.24
_exptl_crystal_size_mid 0.20
_exptl_crystal_size_min 0.06
_refine_diff_density_max 0.353
_refine_diff_density_min -0.365
_refine_diff_density_rms 0.059
_refine_ls_extinction_method none
_refine_ls_goodness_of_fit_ref 1.006
_refine_ls_hydrogen_treatment mixed
_refine_ls_matrix_type full
_refine_ls_number_parameters 842
_refine_ls_number_reflns 9710
_refine_ls_number_restraints 15
_refine_ls_restrained_S_all 1.011
_refine_ls_R_factor_all 0.0748
_refine_ls_R_factor_gt 0.0500
_refine_ls_shift/su_max 0.012
_refine_ls_shift/su_mean 0.000
_refine_ls_structure_factor_coef Fsqd
_refine_ls_weighting_details 'calc w=1/[\s^2^(Fo^2^)+(0.0770P)^2^+4.5492P] where P=(Fo^2^+2Fc^2^)/3'
_refine_ls_weighting_scheme calc
_refine_ls_wR_factor_gt 0.1256
_refine_ls_wR_factor_ref 0.1474
_reflns_number_gt 7142
_reflns_number_total 9710
_reflns_threshold_expression >2\s(I)
_cod_data_source_file c5ra02551f2.cif
_cod_data_source_block s97
_cod_original_cell_volume 7230.0(7)
_cod_original_sg_symbol_H-M P21/n
_cod_database_code 7219951

loop_
_symmetry_equiv_pos_as_xyz
'x, y, z'
'-x+1/2, y+1/2, -z+1/2'
'-x, -y, -z'
'x-1/2, -y-1/2, z-1/2'

loop_
_atom_site_label
_atom_site_type_symbol
_atom_site_fract_x
_atom_site_fract_y
_atom_site_fract_z
_atom_site_U_iso_or_equiv
_atom_site_adp_type
_atom_site_occupancy
_atom_site_symmetry_multiplicity
_atom_site_calc_flag
_atom_site_refinement_flags
_atom_site_disorder_assembly
_atom_site_disorder_group
C11 C 0.41843(13) 0.22173(18) 0.72093(11) 0.0310(6) Uani 1 1 d . . .
C12 C 0.45185(14) 0.29635(19) 0.70854(12) 0.0332(7) Uani 1 1 d . . .
C12' C 0.49559(14) 0.35946(19) 0.75637(12) 0.0359(7) Uani 1 1 d . . .
H12A H 0.4726 0.3790 0.7819 0.043 Uiso 1 1 calc R . .
H12B H 0.5057 0.4170 0.7387 0.043 Uiso 1 1 calc R . .
C13 C 0.44514(15) 0.3104(2) 0.65094(12) 0.0394(7) Uani 1 1 d . . .
H13 H 0.4681 0.3609 0.6423 0.047 Uiso 1 1 calc R . .
C14 C 0.40638(15) 0.2539(2) 0.60541(12) 0.0403(7) Uani 1 1 d . A .
C15 C 0.37363(15) 0.1810(2) 0.62003(12) 0.0399(7) Uani 1 1 d . . .
H15 H 0.3458 0.1420 0.5897 0.048 Uiso 1 1 calc R . .
C16 C 0.37967(14) 0.16249(18) 0.67682(12) 0.0330(7) Uani 1 1 d . . .
C17 C 0.40057(19) 0.2710(2) 0.54234(14) 0.0618(10) Uani 1 1 d D . .
C18 C 0.4410(5) 0.3471(7) 0.5357(3) 0.133(5) Uani 0.699(8) 1 d PD A 1
H18A H 0.4868 0.3304 0.5560 0.199 Uiso 0.699(8) 1 calc PR A 1
H18B H 0.4315 0.4051 0.5526 0.199 Uiso 0.699(8) 1 calc PR A 1
H18C H 0.4321 0.3570 0.4942 0.199 Uiso 0.699(8) 1 calc PR A 1
C19 C 0.4073(4) 0.1780(4) 0.5140(2) 0.077(2) Uani 0.699(8) 1 d PD A 1
H19A H 0.3985 0.1885 0.4726 0.115 Uiso 0.699(8) 1 calc PR A 1
H19B H 0.3763 0.1321 0.5180 0.115 Uiso 0.699(8) 1 calc PR A 1
H19C H 0.4514 0.1537 0.5333 0.115 Uiso 0.699(8) 1 calc PR A 1
C110 C 0.3263(3) 0.3004(5) 0.5075(2) 0.085(2) Uani 0.699(8) 1 d PD A 1
H11A H 0.3167 0.3584 0.5243 0.127 Uiso 0.699(8) 1 calc PR A 1
H11B H 0.2978 0.2497 0.5106 0.127 Uiso 0.699(8) 1 calc PR A 1
H11C H 0.3190 0.3111 0.4664 0.127 Uiso 0.699(8) 1 calc PR A 1
C11" C 0.4770(5) 0.2678(10) 0.5458(6) 0.063(4) Uiso 0.301(8) 1 d PD A 2
H11D H 0.4774 0.2752 0.5065 0.095 Uiso 0.301(8) 1 calc PR A 2
H11E H 0.4966 0.2071 0.5620 0.095 Uiso 0.301(8) 1 calc PR A 2
H11F H 0.5018 0.3191 0.5708 0.095 Uiso 0.301(8) 1 calc PR A 2
C18' C 0.3665(9) 0.2005(11) 0.4986(7) 0.096(6) Uiso 0.301(8) 1 d PD A 2
H18D H 0.3734 0.2132 0.4624 0.143 Uiso 0.301(8) 1 calc PR A 2
H18E H 0.3200 0.2033 0.4911 0.143 Uiso 0.301(8) 1 calc PR A 2
H18F H 0.3831 0.1375 0.5131 0.143 Uiso 0.301(8) 1 calc PR A 2
C19' C 0.3793(8) 0.3700(8) 0.5231(6) 0.073(5) Uiso 0.301(8) 1 d PD A 2
H19D H 0.4119 0.4145 0.5474 0.110 Uiso 0.301(8) 1 calc PR A 2
H19E H 0.3378 0.3824 0.5270 0.110 Uiso 0.301(8) 1 calc PR A 2
H19F H 0.3742 0.3778 0.4822 0.110 Uiso 0.301(8) 1 calc PR A 2
C21 C 0.56881(14) 0.27190(18) 0.84767(12) 0.0324(7) Uani 1 1 d . . .
C22 C 0.62353(14) 0.21874(18) 0.87796(11) 0.0327(7) Uani 1 1 d . . .
C23' C 0.63313(14) 0.16666(19) 0.93469(12) 0.0346(7) Uani 1 1 d . . .
H23A H 0.6749 0.1857 0.9652 0.041 Uiso 1 1 calc R . .
H23B H 0.5979 0.1836 0.9482 0.041 Uiso 1 1 calc R . .
C23 C 0.66976(14) 0.2087(2) 0.85284(12) 0.0370(7) Uani 1 1 d . . .
H23 H 0.7077 0.1732 0.8732 0.044 Uiso 1 1 calc R . .
C24 C 0.66303(15) 0.2479(2) 0.79964(13) 0.0397(7) Uani 1 1 d . . .
C25 C 0.60603(15) 0.2976(2) 0.77032(13) 0.0396(7) Uani 1 1 d . . .
H25 H 0.5996 0.3238 0.7332 0.047 Uiso 1 1 calc R . .
C26 C 0.55839(14) 0.31035(19) 0.79293(12) 0.0340(7) Uani 1 1 d . . .
C27 C 0.71341(17) 0.2349(2) 0.77166(14) 0.0520(9) Uani 1 1 d . . .
C28 C 0.7319(2) 0.3323(3) 0.75479(19) 0.0746(12) Uani 1 1 d . . .
H28A H 0.7651 0.3244 0.7380 0.112 Uiso 1 1 calc R . .
H28B H 0.7489 0.3722 0.7896 0.112 Uiso 1 1 calc R . .
H28C H 0.6934 0.3621 0.7261 0.112 Uiso 1 1 calc R . .
C29 C 0.7755(2) 0.1906(3) 0.8134(2) 0.0853(14) Uani 1 1 d . . .
H29A H 0.7670 0.1256 0.8218 0.128 Uiso 1 1 calc R . .
H29B H 0.7917 0.2270 0.8497 0.128 Uiso 1 1 calc R . .
H29C H 0.8081 0.1907 0.7955 0.128 Uiso 1 1 calc R . .
C31 C 0.57485(14) 0.01301(19) 0.89901(12) 0.0335(7) Uani 1 1 d . . .
C32 C 0.57421(14) -0.08138(19) 0.88271(12) 0.0331(7) Uani 1 1 d . . .
C33 C 0.63330(14) -0.12634(19) 0.89362(12) 0.0351(7) Uani 1 1 d . . .
H33 H 0.6329 -0.1902 0.8818 0.042 Uiso 1 1 calc R . .
C34 C 0.69263(14) -0.08208(19) 0.92090(12) 0.0342(7) Uani 1 1 d . . .
C34' C 0.51135(14) -0.13338(19) 0.85065(12) 0.0385(7) Uani 1 1 d . . .
H34A H 0.4810 -0.1226 0.8708 0.046 Uiso 1 1 calc R . .
H34B H 0.5200 -0.2020 0.8513 0.046 Uiso 1 1 calc R . .
C35 C 0.69064(14) 0.01220(19) 0.93645(11) 0.0348(7) Uani 1 1 d . . .
H35 H 0.7304 0.0443 0.9557 0.042 Uiso 1 1 calc R . .
C36 C 0.63294(14) 0.06144(19) 0.92497(11) 0.0325(7) Uani 1 1 d . . .
C37 C 0.75739(15) -0.1314(2) 0.93286(13) 0.0420(7) Uani 1 1 d . . .
C38 C 0.7941(2) -0.1415(3) 0.99856(16) 0.0777(13) Uani 1 1 d . . .
H38A H 0.8349 -0.1751 1.0060 0.117 Uiso 1 1 calc R . .
H38B H 0.7676 -0.1771 1.0154 0.117 Uiso 1 1 calc R . .
H38C H 0.8033 -0.0788 1.0165 0.117 Uiso 1 1 calc R . .
C39 C 0.74875(17) -0.2292(2) 0.90541(16) 0.0558(9) Uani 1 1 d . . .
H39A H 0.7238 -0.2242 0.8634 0.084 Uiso 1 1 calc R . .
H39B H 0.7255 -0.2697 0.9232 0.084 Uiso 1 1 calc R . .
H39C H 0.7913 -0.2566 0.9120 0.084 Uiso 1 1 calc R . .
C41 C 0.42767(14) -0.03853(19) 0.76966(12) 0.0345(7) Uani 1 1 d . . .
C41' C 0.35147(14) 0.07533(19) 0.69353(12) 0.0357(7) Uani 1 1 d . . .
H41R H 0.3140 0.0524 0.6596 0.043 Uiso 1 1 calc R . .
H41S H 0.3362 0.0905 0.7253 0.043 Uiso 1 1 calc R . .
C42 C 0.40341(14) -0.00053(19) 0.71357(12) 0.0349(7) Uani 1 1 d . . .
C43 C 0.43248(15) -0.02907(19) 0.67573(13) 0.0380(7) Uani 1 1 d . . .
H43 H 0.4156 -0.0053 0.6370 0.046 Uiso 1 1 calc R . .
C44 C 0.48505(15) -0.0905(2) 0.69091(13) 0.0393(7) Uani 1 1 d . . .
C45 C 0.50769(15) -0.1253(2) 0.74755(13) 0.0401(7) Uani 1 1 d . . .
H45 H 0.5432 -0.1679 0.7594 0.048 Uiso 1 1 calc R . .
C46 C 0.48013(14) -0.10008(19) 0.78749(12) 0.0353(7) Uani 1 1 d . . .
C47 C 0.51590(17) -0.1124(2) 0.64648(15) 0.0522(9) Uani 1 1 d . . .
C48 C 0.4648(2) -0.1588(3) 0.59207(17) 0.0789(13) Uani 1 1 d . . .
H48A H 0.4851 -0.1765 0.5645 0.118 Uiso 1 1 calc R . .
H48B H 0.4296 -0.1139 0.5733 0.118 Uiso 1 1 calc R . .
H48C H 0.4474 -0.2152 0.6038 0.118 Uiso 1 1 calc R . .
C49 C 0.5388(2) -0.0205(3) 0.6284(2) 0.0877(14) Uani 1 1 d . . .
H49A H 0.5706 0.0100 0.6629 0.132 Uiso 1 1 calc R . .
H49B H 0.5017 0.0217 0.6107 0.132 Uiso 1 1 calc R . .
H49C H 0.5589 -0.0340 0.6002 0.132 Uiso 1 1 calc R . .
C210 C 0.6848(3) 0.1757(4) 0.7172(2) 0.111(2) Uani 1 1 d . . .
H21A H 0.7173 0.1666 0.6997 0.166 Uiso 1 1 calc R . .
H21B H 0.6469 0.2079 0.6893 0.166 Uiso 1 1 calc R . .
H21C H 0.6717 0.1142 0.7273 0.166 Uiso 1 1 calc R . .
C211 C 0.52098(15) 0.37259(19) 0.89759(13) 0.0379(7) Uani 1 1 d . . .
H21D H 0.5241 0.4238 0.8715 0.046 Uiso 1 1 calc R . .
H21E H 0.5593 0.3765 0.9345 0.046 Uiso 1 1 calc R . .
C212 C 0.46022(15) 0.3843(2) 0.90992(12) 0.0359(7) Uani 1 1 d . . .
H21F H 0.4529 0.4525 0.9138 0.043 Uiso 1 1 calc R . .
H21G H 0.4231 0.3602 0.8761 0.043 Uiso 1 1 calc R . .
C213 C 0.40856(15) 0.3743(2) 0.98156(13) 0.0424(8) Uani 1 1 d . . .
H21H H 0.4126 0.4439 0.9841 0.051 Uiso 1 1 calc R . .
H21I H 0.3660 0.3589 0.9510 0.051 Uiso 1 1 calc R . .
C214 C 0.46147(16) 0.2290(2) 0.96062(14) 0.0437(8) Uani 1 1 d . . .
H21J H 0.4703 0.2035 1.0001 0.052 Uiso 1 1 calc R . .
H21K H 0.4976 0.2091 0.9490 0.052 Uiso 1 1 calc R . .
C215 C 0.4107(2) 0.3367(3) 1.03885(16) 0.0682(11) Uani 1 1 d . . .
H21L H 0.4005 0.2691 1.0351 0.102 Uiso 1 1 calc R . .
H21M H 0.3789 0.3701 1.0504 0.102 Uiso 1 1 calc R . .
H21N H 0.4542 0.3461 1.0685 0.102 Uiso 1 1 calc R . .
C216 C 0.39975(18) 0.1853(2) 0.91905(16) 0.0615(10) Uani 1 1 d . . .
H21O H 0.3634 0.2053 0.9295 0.092 Uiso 1 1 calc R . .
H21P H 0.4035 0.1164 0.9214 0.092 Uiso 1 1 calc R . .
H21Q H 0.3922 0.2057 0.8792 0.092 Uiso 1 1 calc R . .
C310 C 0.7981(2) -0.0737(3) 0.9063(2) 0.0725(12) Uani 1 1 d . . .
H31A H 0.8396 -0.1057 0.9140 0.109 Uiso 1 1 calc R . .
H31B H 0.8062 -0.0107 0.9239 0.109 Uiso 1 1 calc R . .
H31C H 0.7746 -0.0679 0.8641 0.109 Uiso 1 1 calc R . .
C410 C 0.5732(2) -0.1796(3) 0.67070(18) 0.0737(12) Uani 1 1 d . . .
H41A H 0.5905 -0.1932 0.6404 0.111 Uiso 1 1 calc R . .
H41B H 0.5589 -0.2384 0.6830 0.111 Uiso 1 1 calc R . .
H41C H 0.6070 -0.1503 0.7043 0.111 Uiso 1 1 calc R . .
C411 C 0.35683(15) -0.0729(2) 0.82049(14) 0.0442(8) Uani 1 1 d . . .
H41D H 0.3650 -0.0774 0.8626 0.053 Uiso 1 1 calc R . .
H41E H 0.3612 -0.1366 0.8060 0.053 Uiso 1 1 calc R . .
C412 C 0.29006(14) -0.0345(2) 0.78776(14) 0.0411(7) Uani 1 1 d . . .
H41F H 0.2877 0.0305 0.8016 0.049 Uiso 1 1 calc R . .
H41G H 0.2831 -0.0305 0.7459 0.049 Uiso 1 1 calc R . .
C413 C 0.23176(17) -0.1889(2) 0.76876(16) 0.0563(9) Uani 1 1 d . . .
H41H H 0.2694 -0.2265 0.7938 0.068 Uiso 1 1 calc R . .
H41I H 0.1921 -0.2197 0.7695 0.068 Uiso 1 1 calc R . .
C414 C 0.2378(2) -0.1004(3) 0.85442(16) 0.0662(11) Uani 1 1 d . . .
H41J H 0.1996 -0.1372 0.8534 0.079 Uiso 1 1 calc R . .
H41K H 0.2771 -0.1357 0.8785 0.079 Uiso 1 1 calc R . .
C415 C 0.2298(2) -0.1903(3) 0.70757(17) 0.0841(14) Uani 1 1 d . . .
H41L H 0.1987 -0.1431 0.6842 0.126 Uiso 1 1 calc R . .
H41M H 0.2166 -0.2530 0.6906 0.126 Uiso 1 1 calc R . .
H41N H 0.2729 -0.1755 0.7078 0.126 Uiso 1 1 calc R . .
C416 C 0.2374(3) -0.0076(4) 0.8820(2) 0.1101(19) Uani 1 1 d . . .
H41O H 0.2795 0.0232 0.8912 0.165 Uiso 1 1 calc R . .
H41P H 0.2293 -0.0168 0.9180 0.165 Uiso 1 1 calc R . .
H41Q H 0.2033 0.0322 0.8550 0.165 Uiso 1 1 calc R . .
O1 O 0.42118(10) 0.20184(14) 0.77597(8) 0.0382(5) Uani 1 1 d . . .
H1 H 0.4496 0.2357 0.8002 0.057 Uiso 1 1 calc R . .
O2 O 0.52000(9) 0.28253(12) 0.87031(8) 0.0337(5) Uani 1 1 d . . .
O3 O 0.51979(10) 0.06417(14) 0.89074(9) 0.0438(5) Uani 1 1 d . . .
H3 H 0.4871 0.0317 0.8719 0.066 Uiso 1 1 calc R . .
O4 O 0.40234(9) -0.00890(13) 0.81110(8) 0.0384(5) Uani 1 1 d . . .
N2 N 0.46139(11) 0.33484(16) 0.96379(10) 0.0351(6) Uani 1 1 d . . .
H2 H 0.5003 0.3516 0.9932 0.042 Uiso 1 1 calc R . .
N4 N 0.23653(12) -0.09142(17) 0.79394(11) 0.0418(6) Uani 1 1 d . . .
H4 H 0.1981 -0.0607 0.7723 0.050 Uiso 1 1 calc R . .
C51 C 0.71859(14) 0.4718(2) 1.03901(13) 0.0387(7) Uani 1 1 d . . .
C52 C 0.70237(15) 0.4088(2) 0.99310(14) 0.0452(8) Uani 1 1 d . . .
H52 H 0.6756 0.3563 0.9925 0.054 Uiso 1 1 calc R . .
C53 C 0.72419(16) 0.4205(2) 0.94787(15) 0.0500(8) Uani 1 1 d . . .
H53 H 0.7121 0.3770 0.9164 0.060 Uiso 1 1 calc R . .
C54 C 0.76362(16) 0.4959(2) 0.94916(14) 0.0483(8) Uani 1 1 d . . .
C55 C 0.77984(16) 0.5612(2) 0.99395(14) 0.0463(8) Uani 1 1 d . . .
H55 H 0.8068 0.6134 0.9944 0.056 Uiso 1 1 calc R . .
C56 C 0.75654(15) 0.5498(2) 1.03779(13) 0.0409(7) Uani 1 1 d . . .
C57 C 0.68601(16) 0.3703(2) 1.10025(14) 0.0465(8) Uani 1 1 d . . .
H57A H 0.6949 0.3688 1.1426 0.056 Uiso 1 1 calc R . .
H57B H 0.7163 0.3256 1.0930 0.056 Uiso 1 1 calc R . .
C58 C 0.61749(15) 0.3351(2) 1.06791(13) 0.0416(7) Uani 1 1 d . . .
O51 O 0.70012(10) 0.46394(14) 1.08535(9) 0.0435(5) Uani 1 1 d . . .
O52 O 0.57472(10) 0.39486(15) 1.04063(9) 0.0466(5) Uani 1 1 d . . .
O53 O 0.60924(12) 0.24935(17) 1.07279(11) 0.0682(7) Uani 1 1 d . . .
Cl51 Cl 0.79501(5) 0.50934(7) 0.89502(4) 0.0720(3) Uani 1 1 d . . .
Cl52 Cl 0.77587(4) 0.63324(6) 1.09295(4) 0.0547(2) Uani 1 1 d . . .
C61 C 0.00169(16) 0.1026(2) 0.74452(15) 0.0440(8) Uani 1 1 d . . .
C62 C 0.04650(18) 0.1072(2) 0.80110(16) 0.0542(9) Uani 1 1 d . . .
H62 H 0.0901 0.1241 0.8081 0.065 Uiso 1 1 calc R . .
C63 C 0.0282(2) 0.0873(3) 0.84765(17) 0.0646(10) Uani 1 1 d . . .
H63 H 0.0593 0.0896 0.8864 0.078 Uiso 1 1 calc R . .
C64 C -0.0355(2) 0.0641(3) 0.83750(19) 0.0657(11) Uani 1 1 d . . .
C65 C -0.08078(19) 0.0613(2) 0.78197(18) 0.0587(10) Uani 1 1 d . . .
H65 H -0.1245 0.0460 0.7753 0.070 Uiso 1 1 calc R . .
C66 C -0.06249(17) 0.0807(2) 0.73586(15) 0.0499(8) Uani 1 1 d . . .
C67 C 0.07781(16) 0.1508(2) 0.70288(17) 0.0550(9) Uani 1 1 d . . .
H67A H 0.0874 0.2054 0.7298 0.066 Uiso 1 1 calc R . .
H67B H 0.0759 0.1746 0.6646 0.066 Uiso 1 1 calc R . .
C68 C 0.13409(17) 0.0816(2) 0.72587(15) 0.0486(8) Uani 1 1 d . . .
O61 O 0.01489(11) 0.11551(16) 0.69573(10) 0.0531(6) Uani 1 1 d . . .
O62 O 0.12332(11) -0.00409(16) 0.73094(11) 0.0561(6) Uani 1 1 d . . .
O63 O 0.18762(12) 0.11886(17) 0.73743(12) 0.0677(7) Uani 1 1 d . . .
Cl61 Cl -0.05837(8) 0.04020(10) 0.89605(6) 0.1116(5) Uani 1 1 d . . .
Cl62 Cl -0.11967(5) 0.07348(8) 0.66603(5) 0.0767(3) Uani 1 1 d . . .
O1W O 0.4359(2) -0.0595(2) 0.96267(15) 0.1154(13) Uani 1 1 d D . .
H1W H 0.430(4) -0.1211(11) 0.962(2) 0.173 Uiso 1 1 d D . .
H2W H 0.452(3) -0.049(4) 1.0007(7) 0.173 Uiso 1 1 d D . .

loop_
_atom_site_aniso_label
_atom_site_aniso_U_11
_atom_site_aniso_U_22
_atom_site_aniso_U_33
_atom_site_aniso_U_23
_atom_site_aniso_U_13
_atom_site_aniso_U_12
C11 0.0276(16) 0.0292(15) 0.0350(16) 0.0030(12) 0.0103(12) 0.0061(12)
C12 0.0310(16) 0.0277(15) 0.0383(16) 0.0028(12) 0.0101(13) 0.0030(13)
C12' 0.0365(18) 0.0273(15) 0.0422(17) 0.0007(12) 0.0128(14) -0.0029(13)
C13 0.0361(18) 0.0358(17) 0.0432(18) 0.0081(13) 0.0112(14) 0.0001(14)
C14 0.0423(19) 0.0374(17) 0.0354(16) 0.0039(13) 0.0079(14) -0.0003(15)
C15 0.0361(18) 0.0354(17) 0.0384(17) -0.0017(13) 0.0026(14) 0.0023(14)
C16 0.0285(16) 0.0257(15) 0.0398(17) 0.0002(12) 0.0069(13) 0.0034(12)
C17 0.082(3) 0.057(2) 0.0380(19) 0.0053(16) 0.0124(18) -0.007(2)
C18 0.182(11) 0.172(9) 0.043(4) 0.001(4) 0.042(5) -0.113(9)
C19 0.102(6) 0.092(5) 0.049(3) 0.001(3) 0.043(4) 0.018(4)
C110 0.094(5) 0.097(5) 0.043(3) 0.018(3) 0.003(3) 0.023(4)
C21 0.0334(17) 0.0252(14) 0.0388(16) -0.0066(12) 0.0139(13) -0.0045(13)
C22 0.0322(17) 0.0268(15) 0.0365(15) -0.0065(12) 0.0097(13) -0.0044(13)
C23' 0.0326(17) 0.0324(16) 0.0346(16) -0.0041(12) 0.0079(13) 0.0013(13)
C23 0.0312(17) 0.0344(16) 0.0434(17) -0.0037(13) 0.0118(14) 0.0005(13)
C24 0.0382(18) 0.0381(17) 0.0452(17) -0.0057(14) 0.0184(14) -0.0033(14)
C25 0.0417(19) 0.0390(17) 0.0395(16) -0.0016(13) 0.0169(15) -0.0067(15)
C26 0.0329(17) 0.0276(15) 0.0381(16) -0.0038(12) 0.0095(13) -0.0033(13)
C27 0.045(2) 0.062(2) 0.056(2) -0.0002(17) 0.0268(17) 0.0041(17)
C28 0.073(3) 0.083(3) 0.088(3) 0.009(2) 0.052(2) -0.003(2)
C29 0.062(3) 0.105(3) 0.111(3) 0.030(3) 0.058(3) 0.023(3)
C31 0.0309(17) 0.0322(16) 0.0363(15) 0.0023(12) 0.0112(13) 0.0013(13)
C32 0.0305(17) 0.0283(15) 0.0358(15) 0.0039(12) 0.0068(13) -0.0012(13)
C33 0.0369(18) 0.0278(15) 0.0375(16) 0.0037(12) 0.0104(13) 0.0017(13)
C34 0.0335(17) 0.0325(16) 0.0348(15) 0.0042(12) 0.0107(13) 0.0024(13)
C34' 0.0325(17) 0.0276(16) 0.0486(18) 0.0026(13) 0.0073(14) -0.0024(13)
C35 0.0308(17) 0.0353(17) 0.0333(15) 0.0000(12) 0.0062(13) -0.0038(13)
C36 0.0321(17) 0.0303(15) 0.0330(15) 0.0000(12) 0.0097(13) -0.0004(13)
C37 0.0350(18) 0.0375(17) 0.0496(18) -0.0011(13) 0.0113(14) 0.0031(14)
C38 0.061(3) 0.092(3) 0.061(2) -0.006(2) 0.000(2) 0.038(2)
C39 0.048(2) 0.046(2) 0.073(2) -0.0048(17) 0.0222(18) 0.0080(17)
C41 0.0280(17) 0.0279(15) 0.0441(17) -0.0019(13) 0.0095(14) -0.0049(13)
C41' 0.0287(16) 0.0303(15) 0.0416(16) -0.0003(12) 0.0058(13) -0.0005(13)
C42 0.0270(16) 0.0246(14) 0.0475(18) -0.0015(13) 0.0076(14) -0.0021(12)
C43 0.0353(18) 0.0320(16) 0.0419(17) 0.0018(13) 0.0088(14) -0.0025(14)
C44 0.0336(18) 0.0313(16) 0.0498(19) -0.0041(13) 0.0121(14) -0.0002(14)
C45 0.0316(17) 0.0260(16) 0.0546(19) -0.0001(13) 0.0068(15) 0.0021(13)
C46 0.0287(17) 0.0244(15) 0.0459(17) 0.0005(12) 0.0061(14) -0.0051(12)
C47 0.047(2) 0.049(2) 0.063(2) 0.0033(16) 0.0231(17) 0.0106(16)
C48 0.074(3) 0.102(3) 0.061(2) -0.016(2) 0.026(2) 0.016(3)
C49 0.086(3) 0.078(3) 0.127(4) 0.020(3) 0.072(3) 0.008(3)
C210 0.093(4) 0.145(5) 0.122(4) -0.080(4) 0.072(3) -0.039(3)
C211 0.0430(19) 0.0321(16) 0.0409(17) -0.0073(12) 0.0182(14) -0.0028(14)
C212 0.0399(18) 0.0318(16) 0.0372(16) 0.0024(12) 0.0158(13) 0.0034(13)
C213 0.0390(19) 0.0427(18) 0.0505(18) 0.0029(14) 0.0226(15) 0.0057(14)
C214 0.0440(19) 0.0321(16) 0.0571(19) 0.0062(14) 0.0214(16) 0.0049(14)
C215 0.072(3) 0.085(3) 0.062(2) 0.020(2) 0.042(2) 0.020(2)
C216 0.058(2) 0.044(2) 0.078(2) -0.0051(17) 0.021(2) -0.0102(18)
C310 0.057(3) 0.051(2) 0.124(4) -0.004(2) 0.052(2) 0.0025(19)
C410 0.063(3) 0.085(3) 0.080(3) 0.002(2) 0.034(2) 0.030(2)
C411 0.0340(18) 0.0436(18) 0.0539(19) 0.0109(14) 0.0152(15) -0.0016(15)
C412 0.0343(18) 0.0357(17) 0.0540(19) 0.0026(14) 0.0171(15) -0.0026(14)
C413 0.038(2) 0.0385(19) 0.091(3) 0.0071(17) 0.0221(18) -0.0062(15)
C414 0.064(3) 0.088(3) 0.061(2) 0.011(2) 0.040(2) 0.011(2)
C415 0.090(3) 0.081(3) 0.061(3) -0.018(2) 0.004(2) 0.008(3)
C416 0.130(5) 0.127(4) 0.081(3) -0.011(3) 0.047(3) 0.040(4)
O1 0.0381(13) 0.0390(12) 0.0373(11) -0.0024(9) 0.0138(9) -0.0078(9)
O2 0.0330(11) 0.0284(10) 0.0422(11) -0.0050(8) 0.0170(9) -0.0012(8)
O3 0.0297(12) 0.0351(11) 0.0619(14) -0.0074(10) 0.0115(10) -0.0001(9)
O4 0.0306(12) 0.0347(11) 0.0485(12) 0.0002(9) 0.0131(9) -0.0028(9)
N2 0.0304(14) 0.0339(13) 0.0393(13) 0.0010(10) 0.0112(11) 0.0019(11)
N4 0.0324(15) 0.0451(15) 0.0498(15) 0.0106(12) 0.0177(12) 0.0031(12)
C51 0.0277(17) 0.0380(17) 0.0451(18) 0.0108(14) 0.0075(14) 0.0039(14)
C52 0.0364(19) 0.0355(18) 0.061(2) 0.0006(15) 0.0146(16) -0.0036(14)
C53 0.045(2) 0.0450(19) 0.060(2) -0.0040(15) 0.0196(17) 0.0018(16)
C54 0.045(2) 0.046(2) 0.056(2) 0.0106(16) 0.0215(16) 0.0066(16)
C55 0.0375(19) 0.0387(18) 0.059(2) 0.0129(16) 0.0138(16) -0.0015(15)
C56 0.0325(18) 0.0330(16) 0.0494(18) 0.0059(13) 0.0062(15) 0.0019(14)
C57 0.0399(19) 0.0427(19) 0.0510(19) 0.0167(14) 0.0105(15) -0.0016(15)
C58 0.0397(19) 0.043(2) 0.0417(17) 0.0046(14) 0.0145(15) -0.0058(16)
O51 0.0378(13) 0.0399(12) 0.0477(12) 0.0074(9) 0.0102(10) -0.0030(10)
O52 0.0346(13) 0.0463(13) 0.0499(13) 0.0051(10) 0.0056(10) 0.0007(11)
O53 0.0587(17) 0.0465(16) 0.0884(18) 0.0143(13) 0.0150(14) -0.0108(12)
Cl51 0.0775(7) 0.0755(7) 0.0787(6) 0.0058(5) 0.0472(6) 0.0000(5)
Cl52 0.0536(5) 0.0442(5) 0.0577(5) -0.0022(4) 0.0111(4) -0.0093(4)
C61 0.040(2) 0.0310(17) 0.066(2) 0.0068(14) 0.0255(18) 0.0085(14)
C62 0.051(2) 0.0431(19) 0.072(2) 0.0014(16) 0.027(2) 0.0049(16)
C63 0.078(3) 0.056(2) 0.062(2) 0.0002(18) 0.029(2) 0.013(2)
C64 0.083(3) 0.049(2) 0.088(3) 0.0093(19) 0.058(3) 0.017(2)
C65 0.054(2) 0.042(2) 0.092(3) 0.0072(18) 0.042(2) 0.0077(17)
C66 0.046(2) 0.0338(17) 0.075(2) 0.0071(15) 0.0288(18) 0.0102(15)
C67 0.042(2) 0.049(2) 0.080(2) 0.0217(17) 0.0295(18) 0.0065(16)
C68 0.043(2) 0.043(2) 0.066(2) 0.0130(16) 0.0280(17) 0.0022(17)
O61 0.0394(14) 0.0576(14) 0.0663(15) 0.0178(11) 0.0244(11) 0.0097(11)
O62 0.0415(14) 0.0428(14) 0.0867(17) 0.0156(12) 0.0271(12) 0.0075(11)
O63 0.0412(16) 0.0561(15) 0.104(2) 0.0207(14) 0.0247(14) -0.0003(12)
Cl61 0.1431(13) 0.1191(10) 0.1153(10) 0.0319(8) 0.0974(10) 0.0392(9)
Cl62 0.0443(6) 0.0883(7) 0.0897(7) 0.0120(6) 0.0161(5) 0.0038(5)
O1W 0.166(4) 0.083(2) 0.083(2) 0.0052(17) 0.031(2) -0.003(3)

loop_
_atom_type_symbol
_atom_type_description
_atom_type_scat_dispersion_real
_atom_type_scat_dispersion_imag
_atom_type_scat_source
C C 0.0033 0.0016 'International Tables Vol C Tables 4.2.6.8 and 6.1.1.4'
H H 0.0000 0.0000 'International Tables Vol C Tables 4.2.6.8 and 6.1.1.4'
O O 0.0106 0.0060 'International Tables Vol C Tables 4.2.6.8 and 6.1.1.4'
N N 0.0061 0.0033 'International Tables Vol C Tables 4.2.6.8 and 6.1.1.4'
Cl Cl 0.1484 0.1585 'International Tables Vol C Tables 4.2.6.8 and 6.1.1.4'

loop_
_geom_angle_atom_site_label_1
_geom_angle_atom_site_label_2
_geom_angle_atom_site_label_3
_geom_angle
O1 C11 C16 116.0(2)
O1 C11 C12 123.2(2)
C16 C11 C12 120.8(2)
C13 C12 C11 118.2(3)
C13 C12 C12' 120.5(3)
C11 C12 C12' 121.2(2)
C12 C12' C26 112.0(2)
C14 C13 C12 123.0(3)
C13 C14 C15 116.5(3)
C13 C14 C17 121.6(3)
C15 C14 C17 122.0(3)
C16 C15 C14 122.9(3)
C15 C16 C11 118.5(3)
C15 C16 C41' 122.6(2)
C11 C16 C41' 118.6(2)
C18 C17 C18' 126.7(8)
C18 C17 C19' 53.5(6)
C18' C17 C19' 113.0(9)
C18 C17 C14 114.3(3)
C18' C17 C14 117.8(8)
C19' C17 C14 111.5(6)
C18 C17 C19 114.7(5)
C18' C17 C19 35.1(7)
C19' C17 C19 137.4(6)
C14 C17 C19 110.1(3)
C18 C17 C110 107.7(5)
C18' C17 C110 68.6(8)
C19' C17 C110 56.5(6)
C14 C17 C110 105.3(3)
C19 C17 C110 103.7(4)
C18 C17 C11" 50.5(6)
C18' C17 C11" 104.8(8)
C19' C17 C11" 103.7(8)
C14 C17 C11" 104.3(5)
C19 C17 C11" 74.1(5)
C110 C17 C11" 149.0(6)
C22 C21 C26 121.9(3)
C22 C21 O2 119.8(2)
C26 C21 O2 118.2(2)
C21 C22 C23 117.4(3)
C21 C22 C23' 123.4(3)
C23 C22 C23' 119.1(3)
C36 C23' C22 109.9(2)
C24 C23 C22 123.2(3)
C23 C24 C25 116.8(3)
C23 C24 C27 122.9(3)
C25 C24 C27 120.2(3)
C26 C25 C24 122.8(3)
C25 C26 C21 117.8(3)
C25 C26 C12' 119.6(2)
C21 C26 C12' 122.5(3)
C210 C27 C29 110.4(4)
C210 C27 C24 109.5(3)
C29 C27 C24 112.2(3)
C210 C27 C28 108.8(4)
C29 C27 C28 106.7(3)
C24 C27 C28 109.2(3)
O3 C31 C36 115.6(2)
O3 C31 C32 123.5(3)
C36 C31 C32 120.9(3)
C31 C32 C33 118.4(3)
C31 C32 C34' 121.6(3)
C33 C32 C34' 119.9(2)
C34 C33 C32 123.0(3)
C33 C34 C35 116.4(3)
C33 C34 C37 123.0(3)
C35 C34 C37 120.6(3)
C32 C34' C46 111.2(2)
C36 C35 C34 123.0(3)
C31 C36 C35 118.3(2)
C31 C36 C23' 120.5(3)
C35 C36 C23' 120.9(3)
C39 C37 C38 108.4(3)
C39 C37 C34 112.1(3)
C38 C37 C34 109.8(3)
C39 C37 C310 106.8(3)
C38 C37 C310 109.7(3)
C34 C37 C310 109.8(3)
C42 C41 C46 121.6(3)
C42 C41 O4 119.8(2)
C46 C41 O4 118.3(2)
C16 C41' C42 108.9(2)
C43 C42 C41 117.1(3)
C43 C42 C41' 118.6(3)
C41 C42 C41' 124.2(3)
C42 C43 C44 124.0(3)
C45 C44 C43 116.4(3)
C45 C44 C47 124.1(3)
C43 C44 C47 119.4(3)
C44 C45 C46 122.3(3)
C45 C46 C41 118.5(3)
C45 C46 C34' 119.6(3)
C41 C46 C34' 121.7(3)
C410 C47 C49 109.0(3)
C410 C47 C44 112.3(3)
C49 C47 C44 109.1(3)
C410 C47 C48 108.1(3)
C49 C47 C48 109.0(3)
C44 C47 C48 109.2(3)
O2 C211 C212 109.6(2)
N2 C212 C211 114.3(2)
C215 C213 N2 113.0(3)
N2 C214 C216 115.3(3)
O4 C411 C412 107.4(2)
N4 C412 C411 114.5(2)
C415 C413 N4 113.6(3)
C416 C414 N4 112.6(3)
C21 O2 C211 113.8(2)
C41 O4 C411 115.3(2)
C212 N2 C214 114.9(2)
C212 N2 C213 109.2(2)
C214 N2 C213 113.7(2)
C414 N4 C412 115.6(3)
C414 N4 C413 108.0(3)
C412 N4 C413 113.0(2)
O51 C51 C52 124.9(3)
O51 C51 C56 117.3(3)
C52 C51 C56 117.8(3)
C51 C52 C53 121.5(3)
C54 C53 C52 119.2(3)
C53 C54 C55 120.7(3)
C53 C54 Cl51 120.3(3)
C55 C54 Cl51 118.9(3)
C56 C55 C54 119.3(3)
C55 C56 C51 121.3(3)
C55 C56 Cl52 118.9(2)
C51 C56 Cl52 119.8(2)
O51 C57 C58 116.1(2)
O53 C58 O52 126.8(3)
O53 C58 C57 115.2(3)
O52 C58 C57 118.0(3)
C51 O51 C57 117.0(2)
O61 C61 C62 125.4(3)
O61 C61 C66 116.3(3)
C62 C61 C66 118.3(3)
C61 C62 C63 120.4(4)
C62 C63 C64 119.8(4)
C65 C64 C63 120.6(4)
C65 C64 Cl61 119.7(3)
C63 C64 Cl61 119.6(4)
C64 C65 C66 119.5(4)
C65 C66 C61 121.4(3)
C65 C66 Cl62 118.8(3)
C61 C66 Cl62 119.8(3)
O61 C67 C68 116.7(3)
O63 C68 O62 126.5(3)
O63 C68 C67 113.5(3)
O62 C68 C67 120.0(3)
C61 O61 C67 117.6(3)

loop_
_geom_bond_atom_site_label_1
_geom_bond_atom_site_label_2
_geom_bond_distance
C11 O1 1.368(3)
C11 C16 1.391(4)
C11 C12 1.391(4)
C12 C13 1.389(4)
C12 C12' 1.511(4)
C12' C26 1.520(4)
C13 C14 1.387(4)
C14 C15 1.388(4)
C14 C17 1.535(4)
C15 C16 1.384(4)
C16 C41' 1.511(4)
C17 C18 1.452(7)
C17 C18' 1.459(12)
C17 C19' 1.500(11)
C17 C19 1.526(6)
C17 C110 1.607(7)
C17 C11" 1.671(11)
C21 C22 1.389(4)
C21 C26 1.395(4)
C21 O2 1.404(3)
C22 C23 1.394(4)
C22 C23' 1.527(4)
C23' C36 1.510(4)
C23 C24 1.383(4)
C24 C25 1.394(4)
C24 C27 1.533(4)
C25 C26 1.383(4)
C27 C210 1.510(5)
C27 C29 1.518(5)
C27 C28 1.540(5)
C31 O3 1.372(3)
C31 C36 1.390(4)
C31 C32 1.396(4)
C32 C33 1.394(4)
C32 C34' 1.516(4)
C33 C34 1.388(4)
C34 C35 1.395(4)
C34 C37 1.528(4)
C34' C46 1.527(4)
C35 C36 1.394(4)
C37 C39 1.524(4)
C37 C38 1.527(5)
C37 C310 1.539(5)
C41 C42 1.394(4)
C41 C46 1.390(4)
C41 O4 1.405(3)
C41' C42 1.519(4)
C42 C43 1.382(4)
C43 C44 1.393(4)
C44 C45 1.389(4)
C44 C47 1.529(4)
C45 C46 1.390(4)
C47 C410 1.523(5)
C47 C49 1.525(5)
C47 C48 1.546(5)
C211 O2 1.440(3)
C211 C212 1.503(4)
C212 N2 1.497(3)
C213 C215 1.497(4)
C213 N2 1.508(4)
C214 N2 1.502(4)
C214 C216 1.507(5)
C411 O4 1.441(3)
C411 C412 1.503(4)
C412 N4 1.494(4)
C413 C415 1.497(5)
C413 N4 1.503(4)
C414 C416 1.483(6)
C414 N4 1.491(4)
C51 O51 1.358(4)
C51 C52 1.381(4)
C51 C56 1.398(4)
C52 C53 1.385(5)
C53 C54 1.375(5)
C54 C55 1.383(5)
C54 Cl51 1.736(3)
C55 C56 1.375(4)
C56 Cl52 1.733(3)
C57 O51 1.443(3)
C57 C58 1.517(4)
C58 O53 1.242(4)
C58 O52 1.264(4)
C61 O61 1.356(4)
C61 C62 1.382(5)
C61 C66 1.398(5)
C62 C63 1.386(5)
C63 C64 1.384(6)
C64 C65 1.366(6)
C64 Cl61 1.737(4)
C65 C66 1.374(5)
C66 Cl62 1.722(4)
C67 O61 1.434(4)
C67 C68 1.524(5)
C68 O63 1.235(4)
C68 O62 1.253(4)

loop_
_geom_torsion_atom_site_label_1
_geom_torsion_atom_site_label_2
_geom_torsion_atom_site_label_3
_geom_torsion_atom_site_label_4
_geom_torsion
C52 C51 O51 C57 25.7(4)
C62 C61 O61 C67 -10.1(4)
C51 O51 C57 C58 -86.0(3)
C61 O61 C67 C68 74.9(4)
